data_2218975
loop_
_publ_author_name
'Sun, Di'
'Luo, Geng-Geng'
'Xie, Su-Yuan'
'Huang, Rong-Bin'
'Zheng, Lan-Sun'

_publ_section_title
;
 Benzo[<i>a</i>]fluoren-11-one
;
_journal_coeditor_code DN2363
_journal_issue 8
_journal_name_full 'Acta Crystallographica Section E'
_journal_page_first o1468
_journal_paper_doi 10.1107/S1600536808020989
_journal_volume 64
_journal_year 2008
_chemical_formula_iupac 'C17 H10 O'
_chemical_formula_moiety 'C17 H10 O'
_chemical_formula_sum 'C17 H10 O'
_chemical_formula_weight 230.25
_chemical_name_systematic
;
Benzo[<i>a</i>]fluoren-11-one
;
_space_group_IT_number 14
_symmetry_cell_setting monoclinic
_symmetry_space_group_name_Hall '-P 2ybc'
_symmetry_space_group_name_H-M 'P 1 21/c 1'
_atom_sites_solution_hydrogens geom
_atom_sites_solution_primary direct
_atom_sites_solution_secondary difmap
_audit_creation_method SHELXL-97
_cell_angle_alpha 90.00
_cell_angle_beta 99.278(5)
_cell_angle_gamma 90.00
_cell_formula_units_Z 4
_cell_length_a 9.3852(4)
_cell_length_b 7.1165(3)
_cell_length_c 16.8809(7)
_cell_measurement_reflns_used 1792
_cell_measurement_temperature 173(2)
_cell_measurement_theta_max 32.5957
_cell_measurement_theta_min 2.6726
_cell_volume 1112.72(8)
_computing_cell_refinement 'CrysAlis RED (Oxford Diffraction, 2007)'
_computing_data_collection 'CrysAlis CCD (Oxford Diffraction, 2007)'
_computing_data_reduction 'CrysAlis RED (Oxford Diffraction, 2007)'
_computing_molecular_graphics 'ORTEP-3 (Farrugia, 1997)'
_computing_publication_material 'SHELXL97 (Sheldrick, 2008)'
_computing_structure_refinement 'SHELXL97 (Sheldrick, 2008)'
_computing_structure_solution 'SHELXS97 (Sheldrick, 2008)'
_diffrn_ambient_temperature 173(2)
_diffrn_measured_fraction_theta_full 0.974
_diffrn_measured_fraction_theta_max 0.974
_diffrn_measurement_device_type 'Oxford Gemini S Ultra'
_diffrn_measurement_method \w
_diffrn_radiation_monochromator graphite
_diffrn_radiation_source 'fine-focus sealed tube'
_diffrn_radiation_type MoK\a
_diffrn_radiation_wavelength 0.71073
_diffrn_reflns_av_R_equivalents 0.0343
_diffrn_reflns_av_sigmaI/netI 0.0483
_diffrn_reflns_limit_h_max 10
_diffrn_reflns_limit_h_min -11
_diffrn_reflns_limit_k_max 8
_diffrn_reflns_limit_k_min -8
_diffrn_reflns_limit_l_max 20
_diffrn_reflns_limit_l_min -20
_diffrn_reflns_number 4736
_diffrn_reflns_theta_full 26.00
_diffrn_reflns_theta_max 26.00
_diffrn_reflns_theta_min 3.61
_diffrn_standards_decay_% 0
_diffrn_standards_interval_count 0
_diffrn_standards_interval_time 0
_diffrn_standards_number 0
_exptl_absorpt_coefficient_mu 0.084
_exptl_absorpt_correction_T_max 0.9834
_exptl_absorpt_correction_T_min 0.9551
_exptl_absorpt_correction_type empirical
_exptl_absorpt_process_details '(CrysAlis RED; Oxford Diffraction, 2007)'
_exptl_crystal_colour red
_exptl_crystal_density_diffrn 1.374
_exptl_crystal_density_method 'not measured'
_exptl_crystal_description prism
_exptl_crystal_F_000 480
_exptl_crystal_size_max 0.55
_exptl_crystal_size_mid 0.20
_exptl_crystal_size_min 0.20
_refine_diff_density_max 0.153
_refine_diff_density_min -0.170
_refine_ls_extinction_method none
_refine_ls_goodness_of_fit_ref 1.011
_refine_ls_hydrogen_treatment constr
_refine_ls_matrix_type full
_refine_ls_number_parameters 163
_refine_ls_number_reflns 2134
_refine_ls_number_restraints 0
_refine_ls_restrained_S_all 1.011
_refine_ls_R_factor_all 0.0853
_refine_ls_R_factor_gt 0.0474
_refine_ls_shift/su_max 0.000
_refine_ls_shift/su_mean 0.000
_refine_ls_structure_factor_coef Fsqd
_refine_ls_weighting_details 'calc w=1/[\s^2^(Fo^2^)+(0.0409P)^2^] where P=(Fo^2^+2Fc^2^)/3'
_refine_ls_weighting_scheme calc
_refine_ls_wR_factor_gt 0.0851
_refine_ls_wR_factor_ref 0.0940
_reflns_number_gt 1433
_reflns_number_total 2134
_reflns_threshold_expression >2\s
_cod_data_source_file dn2363.cif
_cod_data_source_block I
_cod_original_sg_symbol_H-M 'P 21/c'
_cod_database_code 2218975
_cod_database_fobs_code 2218975

loop_
_symmetry_equiv_pos_as_xyz
'x, y, z'
'-x, y+1/2, -z+1/2'
'-x, -y, -z'
'x, -y-1/2, z-1/2'

loop_
_atom_site_type_symbol
_atom_site_label
_atom_site_fract_x
_atom_site_fract_y
_atom_site_fract_z
_atom_site_U_iso_or_equiv
_atom_site_adp_type
_atom_site_calc_flag
_atom_site_refinement_flags
_atom_site_occupancy
O O1 0.20866(13) 0.18498(17) -0.07292(8) 0.0441(4) Uani d . 1
C C1 -0.02937(18) 0.4405(3) -0.16653(10) 0.0378(5) Uani d . 1
H H1A -0.0396 0.3189 -0.1900 0.045 Uiso calc R 1
C C2 -0.11989(19) 0.5866(3) -0.19725(11) 0.0438(5) Uani d . 1
H H2A -0.1930 0.5651 -0.2422 0.053 Uiso calc R 1
C C3 -0.10410(18) 0.7630(3) -0.16279(11) 0.0411(5) Uani d . 1
H H3A -0.1668 0.8614 -0.1846 0.049 Uiso calc R 1
C C4 0.00180(17) 0.7996(3) -0.09676(11) 0.0356(4) Uani d . 1
H H4A 0.0125 0.9214 -0.0735 0.043 Uiso calc R 1
C C5 0.26877(16) 0.7875(2) 0.05511(10) 0.0302(4) Uani d . 1
H H5A 0.2280 0.9100 0.0512 0.036 Uiso calc R 1
C C6 0.38358(17) 0.7465(2) 0.11267(10) 0.0333(4) Uani d . 1
H H6A 0.4220 0.8422 0.1492 0.040 Uiso calc R 1
C C7 0.56835(17) 0.5255(3) 0.17902(10) 0.0368(5) Uani d . 1
H H7A 0.6054 0.6201 0.2164 0.044 Uiso calc R 1
C C8 0.63221(18) 0.3530(3) 0.18308(11) 0.0395(5) Uani d . 1
H H8A 0.7138 0.3288 0.2229 0.047 Uiso calc R 1
C C9 0.57847(17) 0.2119(3) 0.12911(11) 0.0397(5) Uani d . 1
H H9A 0.6246 0.0927 0.1321 0.048 Uiso calc R 1
C C10 0.46019(17) 0.2432(3) 0.07188(11) 0.0346(4) Uani d . 1
H H10A 0.4238 0.1450 0.0361 0.041 Uiso calc R 1
C C11 0.18804(17) 0.3497(2) -0.05773(10) 0.0313(4) Uani d . 1
C C12 0.07505(15) 0.4757(2) -0.10158(9) 0.0291(4) Uani d . 1
C C13 0.09063(15) 0.6536(2) -0.06621(10) 0.0282(4) Uani d . 1
C C14 0.21217(16) 0.6458(2) 0.00190(9) 0.0272(4) Uani d . 1
C C15 0.27059(16) 0.4674(2) 0.00659(9) 0.0275(4) Uani d . 1
C C16 0.39179(16) 0.4204(2) 0.06560(9) 0.0278(4) Uani d . 1
C C17 0.44778(16) 0.5651(3) 0.11987(10) 0.0304(4) Uani d . 1

loop_
_atom_site_aniso_label
_atom_site_aniso_U_11
_atom_site_aniso_U_22
_atom_site_aniso_U_33
_atom_site_aniso_U_12
_atom_site_aniso_U_13
_atom_site_aniso_U_23
O1 0.0524(8) 0.0301(8) 0.0491(8) -0.0072(6) 0.0059(6) -0.0097(7)
C1 0.0367(9) 0.0464(12) 0.0317(9) -0.0128(9) 0.0093(8) -0.0059(10)
C2 0.0361(10) 0.0628(15) 0.0302(9) -0.0109(10) -0.0011(8) 0.0009(11)
C3 0.0332(9) 0.0504(13) 0.0389(10) 0.0002(9) 0.0032(9) 0.0091(11)
C4 0.0329(9) 0.0376(10) 0.0369(10) -0.0036(8) 0.0076(8) 0.0004(9)
C5 0.0322(8) 0.0281(9) 0.0315(9) -0.0046(8) 0.0090(8) -0.0040(9)
C6 0.0380(9) 0.0355(10) 0.0271(9) -0.0106(8) 0.0072(8) -0.0086(9)
C7 0.0354(9) 0.0485(12) 0.0271(9) -0.0076(9) 0.0070(8) -0.0004(10)
C8 0.0317(9) 0.0562(14) 0.0297(10) -0.0007(9) 0.0021(8) 0.0106(10)
C9 0.0378(10) 0.0390(11) 0.0445(11) 0.0035(9) 0.0130(9) 0.0117(10)
C10 0.0354(9) 0.0340(11) 0.0366(10) -0.0079(8) 0.0128(8) 0.0000(9)
C11 0.0331(9) 0.0311(10) 0.0319(9) -0.0098(8) 0.0113(8) -0.0029(9)
C12 0.0288(8) 0.0343(10) 0.0257(9) -0.0069(8) 0.0092(8) -0.0011(9)
C13 0.0244(8) 0.0370(11) 0.0245(8) -0.0073(8) 0.0078(7) -0.0012(9)
C14 0.0256(8) 0.0316(10) 0.0260(9) -0.0074(7) 0.0087(7) -0.0007(9)
C15 0.0294(8) 0.0276(9) 0.0277(9) -0.0080(8) 0.0111(7) -0.0011(9)
C16 0.0261(8) 0.0320(10) 0.0272(9) -0.0047(7) 0.0095(7) 0.0041(9)
C17 0.0282(9) 0.0385(11) 0.0258(9) -0.0061(8) 0.0083(8) 0.0015(9)

loop_
_atom_type_symbol
_atom_type_description
_atom_type_scat_dispersion_real
_atom_type_scat_dispersion_imag
_atom_type_scat_source
C C 0.0033 0.0016 'International Tables Vol C Tables 4.2.6.8 and 6.1.1.4'
H H 0.0000 0.0000 'International Tables Vol C Tables 4.2.6.8 and 6.1.1.4'
O O 0.0106 0.0060 'International Tables Vol C Tables 4.2.6.8 and 6.1.1.4'

loop_
_geom_angle_atom_site_label_1
_geom_angle_atom_site_label_2
_geom_angle_atom_site_label_3
_geom_angle
C12 C1 C2 118.49(18)
C12 C1 H1A 120.8
C2 C1 H1A 120.8
C3 C2 C1 120.36(17)
C3 C2 H2A 119.8
C1 C2 H2A 119.8
C2 C3 C4 121.42(18)
C2 C3 H3A 119.3
C4 C3 H3A 119.3
C13 C4 C3 117.91(17)
C13 C4 H4A 121.0
C3 C4 H4A 121.0
C6 C5 C14 118.63(16)
C6 C5 H5A 120.7
C14 C5 H5A 120.7
C5 C6 C17 122.13(16)
C5 C6 H6A 118.9
C17 C6 H6A 118.9
C8 C7 C17 120.77(17)
C8 C7 H7A 119.6
C17 C7 H7A 119.6
C7 C8 C9 120.38(16)
C7 C8 H8A 119.8
C9 C8 H8A 119.8
C10 C9 C8 120.77(17)
C10 C9 H9A 119.6
C8 C9 H9A 119.6
C9 C10 C16 120.40(17)
C9 C10 H10A 119.8
C16 C10 H10A 119.8
O1 C11 C15 127.75(16)
O1 C11 C12 126.62(16)
C15 C11 C12 105.62(14)
C1 C12 C13 121.30(16)
C1 C12 C11 130.30(16)
C13 C12 C11 108.39(13)
C4 C13 C12 120.51(15)
C4 C13 C14 131.32(16)
C12 C13 C14 108.15(15)
C15 C14 C5 121.40(15)
C15 C14 C13 109.10(15)
C5 C14 C13 129.49(16)
C14 C15 C16 121.37(15)
C14 C15 C11 108.72(14)
C16 C15 C11 129.91(15)
C10 C16 C17 118.86(15)
C10 C16 C15 124.34(15)
C17 C16 C15 116.79(15)
C7 C17 C6 121.51(16)
C7 C17 C16 118.79(16)
C6 C17 C16 119.69(14)

loop_
_geom_bond_atom_site_label_1
_geom_bond_atom_site_label_2
_geom_bond_distance
O1 C11 1.222(2)
C1 C12 1.371(2)
C1 C2 1.389(3)
C1 H1A 0.9500
C2 C3 1.381(3)
C2 H2A 0.9500
C3 C4 1.393(2)
C3 H3A 0.9500
C4 C13 1.380(2)
C4 H4A 0.9500
C5 C6 1.361(2)
C5 C14 1.397(2)
C5 H5A 0.9500
C6 C17 1.421(2)
C6 H6A 0.9500
C7 C8 1.362(3)
C7 C17 1.412(2)
C7 H7A 0.9500
C8 C9 1.395(3)
C8 H8A 0.9500
C9 C10 1.367(2)
C9 H9A 0.9500
C10 C16 1.411(2)
C10 H10A 0.9500
C11 C15 1.486(2)
C11 C12 1.491(2)
C12 C13 1.397(2)
C13 C14 1.484(2)
C14 C15 1.380(2)
C15 C16 1.426(2)
C16 C17 1.422(2)

loop_
_cod_related_entry_id
_cod_related_entry_database
_cod_related_entry_code
1 ChemSpider 9773
